data_7225017
loop_
_publ_author_name
'Qin, Yunke'
'Cheng, Changli'
'Geng, Hua'
'Wang, Chao'
'Hu, Wenping'
'Xu, Wei'
'Shuai, Zhigang'
'Zhu, Daoben'

_publ_section_title
;
 Efficient ambipolar transport properties in alternate stacking
 donor-acceptor complexes: from experiment to theory.
;
_journal_issue 20
_journal_name_full 'Physical chemistry chemical physics : PCCP'
_journal_page_first 14094
_journal_page_last 14103
_journal_paper_doi 10.1039/c6cp01509c
_journal_volume 18
_journal_year 2016
_chemical_formula_moiety 'C34 H22 S4, C12 H2 N6 S'
_chemical_formula_sum 'C46 H24 N6 S5'
_chemical_formula_weight 821.01
_chemical_name_systematic SNTCNQ-DPTTA
_space_group_IT_number 2
_symmetry_cell_setting triclinic
_symmetry_space_group_name_Hall '-P 1'
_symmetry_space_group_name_H-M 'P -1'
_atom_sites_solution_hydrogens geom
_atom_sites_solution_primary direct
_atom_sites_solution_secondary difmap
_audit_creation_method SHELXL-97
_audit_update_record
;
2015-11-16 deposited with the CCDC.
2016-04-22 downloaded from the CCDC.
;
_cell_angle_alpha 74.094(8)
_cell_angle_beta 78.856(9)
_cell_angle_gamma 80.050(9)
_cell_formula_units_Z 1
_cell_length_a 7.7712(16)
_cell_length_b 11.266(2)
_cell_length_c 11.337(2)
_cell_measurement_reflns_used 3348
_cell_measurement_temperature 173(2)
_cell_measurement_theta_max 27.48
_cell_measurement_theta_min 2.32
_cell_volume 929.0(3)
_computing_cell_refinement 'CrystalClear (Rigaku Inc., 2007)'
_computing_data_collection 'CrystalClear (Rigaku Inc., 2007)'
_computing_data_reduction 'CrystalClear (Rigaku Inc., 2007)'
_computing_molecular_graphics 'Olex2 ver 1.1'
_computing_publication_material 'SHELX97 (Sheldrick, 2008)'
_computing_structure_refinement 'Olex2 ver 1.1'
_computing_structure_solution 'SHELXS-97 (Sheldrick, 2008)'
_diffrn_ambient_temperature 173(2)
_diffrn_measured_fraction_theta_full 0.994
_diffrn_measured_fraction_theta_max 0.994
_diffrn_measurement_device_type 'Saturn724+ CCD'
_diffrn_measurement_method '\w scans at fixed \c = 45\%'
_diffrn_radiation_monochromator graphite
_diffrn_radiation_source 'sealed tube'
_diffrn_radiation_type MoK\a
_diffrn_radiation_wavelength 0.71073
_diffrn_reflns_av_R_equivalents 0.0458
_diffrn_reflns_av_sigmaI/netI 0.0405
_diffrn_reflns_limit_h_max 10
_diffrn_reflns_limit_h_min -9
_diffrn_reflns_limit_k_max 14
_diffrn_reflns_limit_k_min -14
_diffrn_reflns_limit_l_max 14
_diffrn_reflns_limit_l_min -14
_diffrn_reflns_number 12106
_diffrn_reflns_theta_full 27.50
_diffrn_reflns_theta_max 27.50
_diffrn_reflns_theta_min 2.69
_exptl_absorpt_coefficient_mu 0.358
_exptl_absorpt_correction_T_max 1.0000
_exptl_absorpt_correction_T_min 0.5622
_exptl_absorpt_correction_type multi-scan
_exptl_absorpt_process_details 'CrystalClear (Rigaku Inc., 2007)'
_exptl_crystal_colour black
_exptl_crystal_density_diffrn 1.468
_exptl_crystal_density_method 'not measured'
_exptl_crystal_description rod
_exptl_crystal_F_000 422
_exptl_crystal_size_max 0.35
_exptl_crystal_size_mid 0.21
_exptl_crystal_size_min 0.21
_refine_diff_density_max 0.591
_refine_diff_density_min -0.425
_refine_diff_density_rms 0.057
_refine_ls_extinction_method none
_refine_ls_goodness_of_fit_ref 1.111
_refine_ls_hydrogen_treatment constr
_refine_ls_matrix_type full
_refine_ls_number_parameters 290
_refine_ls_number_reflns 4247
_refine_ls_number_restraints 0
_refine_ls_restrained_S_all 1.111
_refine_ls_R_factor_all 0.0520
_refine_ls_R_factor_gt 0.0489
_refine_ls_shift/su_max 0.001
_refine_ls_shift/su_mean 0.000
_refine_ls_structure_factor_coef Fsqd
_refine_ls_weighting_details 'calc w=1/[\s^2^(Fo^2^)+(0.0415P)^2^+0.5985P] where P=(Fo^2^+2Fc^2^)/3'
_refine_ls_weighting_scheme calc
_refine_ls_wR_factor_gt 0.1133
_refine_ls_wR_factor_ref 0.1154
_reflns_number_gt 4042
_reflns_number_total 4247
_reflns_threshold_expression >2sigma(I)
_cod_data_source_file c6cp01509c1.cif
_cod_data_source_block sa2870
_cod_depositor_comments 'Adding full bibliography for 7225016--7225018.cif.'
_cod_original_cell_volume 928.9(3)
_cod_original_sg_symbol_H-M P-1
_cod_database_code 7225017

loop_
_symmetry_equiv_pos_as_xyz
'x, y, z'
'-x, -y, -z'

loop_
_atom_site_label
_atom_site_type_symbol
_atom_site_fract_x
_atom_site_fract_y
_atom_site_fract_z
_atom_site_U_iso_or_equiv
_atom_site_adp_type
_atom_site_occupancy
_atom_site_symmetry_multiplicity
_atom_site_calc_flag
_atom_site_refinement_flags
_atom_site_disorder_assembly
_atom_site_disorder_group
S1 S 0.43249(7) 1.02898(4) 0.18205(4) 0.02930(14) Uani 1 1 d . . .
S2 S 0.39412(6) 0.82026(4) 0.07670(4) 0.02693(13) Uani 1 1 d . . .
S3 S 0.07027(14) 0.89429(9) 0.73502(9) 0.0331(2) Uani 0.50 1 d P A 1
N1 N 0.1129(4) 1.0206(3) 0.7599(3) 0.0312(7) Uani 0.50 1 d P A 1
N2 N -0.0161(4) 0.8261(3) 0.8722(3) 0.0293(7) Uani 0.50 1 d P A 1
N3 N -0.1887(4) 0.6130(3) 1.0202(3) 0.0950(12) Uani 1 1 d . A .
N4 N -0.2733(3) 0.7289(2) 1.3602(3) 0.0660(7) Uani 1 1 d . A .
C1 C 0.5190(3) 1.2552(2) 0.2088(2) 0.0363(5) Uani 1 1 d . . .
H1 H 0.5108 1.2981 0.2715 0.044 Uiso 1 1 calc R . .
C2 C 0.4508(3) 1.14125(18) 0.25736(18) 0.0298(4) Uani 1 1 d . . .
C3 C 0.3845(3) 1.0992(2) 0.38504(19) 0.0346(4) Uani 1 1 d . . .
H3 H 0.3818 1.1463 0.4434 0.042 Uiso 1 1 calc R . .
C4 C 0.3248(3) 0.98567(19) 0.41796(18) 0.0325(4) Uani 1 1 d . . .
H4 H 0.2771 0.9477 0.5008 0.039 Uiso 1 1 calc R . .
C5 C 0.3397(2) 0.92949(18) 0.31910(17) 0.0281(4) Uani 1 1 d . . .
C6 C 0.2926(2) 0.81202(18) 0.32851(17) 0.0283(4) Uani 1 1 d . B .
C7 C 0.3071(2) 0.75440(17) 0.23126(17) 0.0277(4) Uani 1 1 d . . .
C8 C 0.2558(3) 0.63832(19) 0.23891(19) 0.0331(4) Uani 1 1 d . . .
H8 H 0.2048 0.5869 0.3145 0.040 Uiso 1 1 calc R . .
C9 C 0.2859(3) 0.60575(19) 0.1279(2) 0.0346(4) Uani 1 1 d . . .
H9 H 0.2572 0.5298 0.1202 0.041 Uiso 1 1 calc R . .
C10 C 0.3627(3) 0.69414(18) 0.02612(19) 0.0299(4) Uani 1 1 d . . .
C11 C 0.4052(3) 0.67758(19) -0.0950(2) 0.0359(5) Uani 1 1 d . . .
H11 H 0.3741 0.6013 -0.0999 0.043 Uiso 1 1 calc R . .
C12 C 0.2247(3) 0.73813(19) 0.45654(18) 0.0315(4) Uani 1 1 d . . .
C13 C 0.3360(3) 0.64619(19) 0.5235(2) 0.0359(5) Uani 1 1 d . B .
H13 H 0.4557 0.6288 0.4877 0.043 Uiso 1 1 calc R . .
C14 C 0.2756(3) 0.5790(2) 0.6419(2) 0.0377(5) Uani 1 1 d . . .
H14 H 0.3547 0.5167 0.6866 0.045 Uiso 1 1 calc R B .
C15 C 0.1044(4) 0.6010(2) 0.6953(2) 0.0512(6) Uani 1 1 d . B .
H15 H 0.0684 0.5688 0.7816 0.061 Uiso 0.57(2) 1 calc PR B 1
H15A H 0.0509 0.5417 0.7632 0.061 Uiso 0.43(2) 1 calc PR B 2
C16 C -0.0198(9) 0.6744(6) 0.6168(8) 0.0437(19) Uani 0.57(2) 1 d P B 1
H16 H -0.1434 0.6755 0.6447 0.052 Uiso 0.57(2) 1 calc PR B 1
C17 C 0.0434(9) 0.7443(7) 0.4990(8) 0.0375(14) Uani 0.57(2) 1 d P B 1
H17 H -0.0373 0.7961 0.4475 0.045 Uiso 0.57(2) 1 calc PR B 1
C18 C 0.0642(3) 1.02052(19) 0.8722(2) 0.0325(4) Uani 1 1 d . . .
H18 H 0.1071 1.0337 0.7849 0.039 Uiso 0.50 1 d PR A 2
C19 C -0.0096(3) 0.9122(2) 0.9346(2) 0.0366(5) Uani 1 1 d . A .
H19 H -0.0153 0.8528 0.8893 0.044 Uiso 0.50 1 d PR C 2
C20 C -0.0785(3) 0.88595(19) 1.0664(2) 0.0338(4) Uani 1 1 d . . .
C21 C -0.1540(3) 0.7802(2) 1.1268(2) 0.0393(5) Uani 1 1 d . A .
C22 C -0.1716(3) 0.6880(2) 1.0654(3) 0.0561(7) Uani 1 1 d . . .
C23 C -0.2205(3) 0.7530(2) 1.2570(3) 0.0439(6) Uani 1 1 d . . .
C16A C 0.0130(12) 0.7147(14) 0.6449(7) 0.047(3) Uani 0.43(2) 1 d P B 2
H16A H -0.0882 0.7475 0.6935 0.057 Uiso 0.43(2) 1 calc PR B 2
C17A C 0.0663(12) 0.7820(14) 0.5244(8) 0.042(2) Uani 0.43(2) 1 d P B 2
H17A H -0.0032 0.8564 0.4884 0.050 Uiso 0.43(2) 1 calc PR B 2

loop_
_atom_site_aniso_label
_atom_site_aniso_U_11
_atom_site_aniso_U_22
_atom_site_aniso_U_33
_atom_site_aniso_U_23
_atom_site_aniso_U_13
_atom_site_aniso_U_12
S1 0.0367(3) 0.0315(3) 0.0226(2) -0.01003(18) -0.00050(19) -0.0113(2)
S2 0.0324(3) 0.0253(2) 0.0242(2) -0.00824(17) -0.00158(18) -0.00644(18)
S3 0.0426(6) 0.0335(5) 0.0243(5) -0.0089(4) -0.0009(4) -0.0097(4)
N1 0.0363(18) 0.0313(17) 0.0245(16) -0.0047(13) -0.0020(14) -0.0072(14)
N2 0.0321(17) 0.0296(16) 0.0260(16) -0.0070(13) -0.0025(13) -0.0052(13)
N3 0.0844(19) 0.0689(17) 0.172(3) -0.081(2) -0.078(2) 0.0293(15)
N4 0.0545(14) 0.0495(13) 0.0751(17) 0.0056(12) 0.0140(13) -0.0176(11)
C1 0.0444(12) 0.0362(11) 0.0357(11) -0.0203(9) -0.0045(9) -0.0085(9)
C2 0.0317(10) 0.0329(10) 0.0285(10) -0.0137(8) -0.0056(8) -0.0034(8)
C3 0.0408(11) 0.0392(11) 0.0270(10) -0.0154(8) -0.0069(8) 0.0001(9)
C4 0.0364(11) 0.0376(11) 0.0222(9) -0.0087(8) -0.0028(8) -0.0014(8)
C5 0.0273(9) 0.0337(10) 0.0219(9) -0.0060(7) -0.0025(7) -0.0031(7)
C6 0.0271(9) 0.0321(10) 0.0243(9) -0.0049(7) -0.0032(7) -0.0043(7)
C7 0.0267(9) 0.0281(9) 0.0261(9) -0.0042(7) -0.0025(7) -0.0035(7)
C8 0.0345(10) 0.0311(10) 0.0322(10) -0.0036(8) -0.0037(8) -0.0087(8)
C9 0.0364(11) 0.0281(10) 0.0406(11) -0.0103(8) -0.0026(9) -0.0087(8)
C10 0.0309(10) 0.0270(9) 0.0346(10) -0.0125(8) -0.0040(8) -0.0045(7)
C11 0.0425(11) 0.0311(10) 0.0400(12) -0.0186(9) -0.0039(9) -0.0080(8)
C12 0.0336(10) 0.0335(10) 0.0255(9) -0.0056(8) -0.0012(8) -0.0062(8)
C13 0.0348(11) 0.0322(10) 0.0360(11) -0.0021(8) -0.0009(9) -0.0068(8)
C14 0.0453(12) 0.0306(10) 0.0356(11) 0.0011(8) -0.0099(9) -0.0115(9)
C15 0.0587(15) 0.0468(14) 0.0328(12) 0.0045(10) 0.0070(11) -0.0047(11)
C16 0.034(2) 0.038(3) 0.047(3) -0.001(2) 0.007(2) -0.0047(19)
C17 0.035(2) 0.037(3) 0.034(3) 0.000(2) -0.0015(19) -0.008(2)
C18 0.0294(10) 0.0366(11) 0.0356(11) -0.0161(9) -0.0083(8) 0.0004(8)
C19 0.0297(10) 0.0429(12) 0.0459(12) -0.0262(10) -0.0129(9) 0.0043(9)
C20 0.0261(9) 0.0365(10) 0.0445(12) -0.0195(9) -0.0107(9) 0.0022(8)
C21 0.0312(10) 0.0360(11) 0.0580(14) -0.0216(10) -0.0129(10) -0.0007(8)
C22 0.0448(14) 0.0453(14) 0.093(2) -0.0363(14) -0.0320(14) 0.0094(11)
C23 0.0358(12) 0.0301(11) 0.0668(17) -0.0126(11) -0.0033(11) -0.0108(9)
C16A 0.037(3) 0.068(6) 0.031(3) -0.008(3) 0.005(3) -0.006(4)
C17A 0.032(3) 0.056(6) 0.029(3) -0.003(3) 0.001(2) 0.001(3)

loop_
_atom_type_symbol
_atom_type_description
_atom_type_scat_dispersion_real
_atom_type_scat_dispersion_imag
_atom_type_scat_source
C C 0.0033 0.0016 'International Tables Vol C Tables 4.2.6.8 and 6.1.1.4'
H H 0.0000 0.0000 'International Tables Vol C Tables 4.2.6.8 and 6.1.1.4'
N N 0.0061 0.0033 'International Tables Vol C Tables 4.2.6.8 and 6.1.1.4'
S S 0.1246 0.1234 'International Tables Vol C Tables 4.2.6.8 and 6.1.1.4'

loop_
_geom_angle_atom_site_label_1
_geom_angle_atom_site_label_2
_geom_angle_atom_site_label_3
_geom_angle
_geom_angle_site_symmetry_1
_geom_angle_site_symmetry_3
C2 S1 C5 93.34(9) . .
C10 S2 C7 93.04(9) . .
N2 S3 N1 100.50(17) . .
N2 S3 C19 35.90(13) . .
N1 S3 C19 64.61(13) . .
N2 S3 H19 13.4 . .
N1 S3 H19 87.1 . .
C19 S3 H19 22.5 . .
C18 N1 S3 109.9(2) . .
C18 N1 H18 27.0 . .
S3 N1 H18 136.9 . .
C19 N2 S3 100.3(2) . .
C19 N2 H19 2.8 . .
S3 N2 H19 98.6 . .
C11 C1 C2 137.59(19) 2_675 .
C11 C1 H1 111.2 2_675 .
C2 C1 H1 111.2 . .
C1 C2 C3 121.96(18) . .
C1 C2 S1 129.52(16) . .
C3 C2 S1 108.51(15) . .
C4 C3 C2 114.87(18) . .
C4 C3 H3 122.6 . .
C2 C3 H3 122.6 . .
C3 C4 C5 114.55(18) . .
C3 C4 H4 122.7 . .
C5 C4 H4 122.7 . .
C6 C5 C4 125.87(18) . .
C6 C5 S1 125.40(15) . .
C4 C5 S1 108.72(15) . .
C7 C6 C5 126.66(18) . .
C7 C6 C12 116.37(17) . .
C5 C6 C12 116.93(17) . .
C6 C7 C8 127.20(18) . .
C6 C7 S2 123.82(15) . .
C8 C7 S2 108.99(15) . .
C9 C8 C7 114.25(18) . .
C9 C8 H8 122.9 . .
C7 C8 H8 122.9 . .
C8 C9 C10 114.53(18) . .
C8 C9 H9 122.7 . .
C10 C9 H9 122.7 . .
C11 C10 C9 123.21(18) . .
C11 C10 S2 127.59(16) . .
C9 C10 S2 109.19(15) . .
C1 C11 C10 135.79(19) 2_675 .
C1 C11 H11 112.1 2_675 .
C10 C11 H11 112.1 . .
C13 C12 C17 118.2(3) . .
C13 C12 C17A 116.4(4) . .
C17 C12 C17A 26.3(4) . .
C13 C12 C6 120.52(18) . .
C17 C12 C6 120.1(3) . .
C17A C12 C6 120.7(4) . .
C12 C13 C14 121.0(2) . .
C12 C13 H13 119.5 . .
C14 C13 H13 119.5 . .
C15 C14 C13 120.9(2) . .
C15 C14 H14 119.6 . .
C13 C14 H14 119.6 . .
C14 C15 C16A 116.2(4) . .
C14 C15 C16 117.9(3) . .
C16A C15 C16 29.6(4) . .
C14 C15 H15 121.1 . .
C16A C15 H15 114.5 . .
C16 C15 H15 121.1 . .
C14 C15 H15A 121.9 . .
C16A C15 H15A 121.9 . .
C16 C15 H15A 112.3 . .
H15 C15 H15A 28.3 . .
C17 C16 C15 119.1(5) . .
C17 C16 H16 120.5 . .
C15 C16 H16 120.5 . .
C12 C17 C16 120.2(5) . .
C12 C17 H17 119.9 . .
C16 C17 H17 119.9 . .
N1 C18 C19 109.5(2) . .
N1 C18 C20 128.1(2) . 2_577
C19 C18 C20 122.4(2) . 2_577
N1 C18 H18 9.4 . .
C19 C18 H18 118.9 . .
C20 C18 H18 118.7 2_577 .
N2 C19 C18 119.8(2) . .
N2 C19 C20 118.1(2) . .
C18 C19 C20 122.09(18) . .
N2 C19 S3 43.80(15) . .
C18 C19 S3 75.98(14) . .
C20 C19 S3 161.93(16) . .
N2 C19 H19 1.2 . .
C18 C19 H19 119.1 . .
C20 C19 H19 118.8 . .
S3 C19 H19 43.1 . .
C21 C20 C18 122.7(2) . 2_577
C21 C20 C19 121.8(2) . .
C18 C20 C19 115.48(19) 2_577 .
C20 C21 C23 122.1(2) . .
C20 C21 C22 122.9(2) . .
C23 C21 C22 114.9(2) . .
N3 C22 C21 177.8(4) . .
N4 C23 C21 178.6(2) . .
C15 C16A C17A 121.3(6) . .
C15 C16A H16A 119.4 . .
C17A C16A H16A 119.4 . .
C16A C17A C12 119.1(7) . .
C16A C17A H17A 120.5 . .
C12 C17A H17A 120.5 . .

loop_
_geom_bond_atom_site_label_1
_geom_bond_atom_site_label_2
_geom_bond_distance
_geom_bond_site_symmetry_2
S1 C2 1.7464(19) .
S1 C5 1.755(2) .
S2 C10 1.7400(19) .
S2 C7 1.7551(19) .
S3 N2 1.606(3) .
S3 N1 1.623(3) .
S3 C19 2.282(2) .
S3 H19 1.7117 .
N1 C18 1.255(4) .
N1 H18 0.3456 .
N2 C19 1.360(4) .
N2 H19 0.4008 .
N3 C22 1.139(3) .
N4 C23 1.136(3) .
C1 C11 1.382(3) 2_675
C1 C2 1.403(3) .
C1 H1 0.9500 .
C2 C3 1.416(3) .
C3 C4 1.367(3) .
C3 H3 0.9500 .
C4 C5 1.408(3) .
C4 H4 0.9500 .
C5 C6 1.404(3) .
C6 C7 1.403(3) .
C6 C12 1.507(3) .
C7 C8 1.407(3) .
C8 C9 1.372(3) .
C8 H8 0.9500 .
C9 C10 1.410(3) .
C9 H9 0.9500 .
C10 C11 1.405(3) .
C11 C1 1.382(3) 2_675
C11 H11 0.9500 .
C12 C13 1.382(3) .
C12 C17 1.394(6) .
C12 C17A 1.409(9) .
C13 C14 1.385(3) .
C13 H13 0.9500 .
C14 C15 1.362(3) .
C14 H14 0.9500 .
C15 C16A 1.383(11) .
C15 C16 1.435(9) .
C15 H15 0.9500 .
C15 H15A 0.9500 .
C16 C17 1.396(8) .
C16 H16 0.9500 .
C17 H17 0.9500 .
C18 C19 1.389(3) .
C18 C20 1.443(3) 2_577
C18 H18 0.9600 .
C19 C20 1.452(3) .
C19 H19 0.9598 .
C20 C21 1.367(3) .
C20 C18 1.443(3) 2_577
C21 C23 1.433(4) .
C21 C22 1.437(3) .
C16A C17A 1.390(11) .
C16A H16A 0.9500 .
C17A H17A 0.9500 .

loop_
_geom_torsion_atom_site_label_1
_geom_torsion_atom_site_label_2
_geom_torsion_atom_site_label_3
_geom_torsion_atom_site_label_4
_geom_torsion
_geom_torsion_site_symmetry_1
_geom_torsion_site_symmetry_4
N2 S3 N1 C18 -0.5(3) . .
C19 S3 N1 C18 0.16(19) . .
N1 S3 N2 C19 1.0(2) . .
C11 C1 C2 C3 178.4(2) 2_675 .
C11 C1 C2 S1 -0.8(4) 2_675 .
C5 S1 C2 C1 179.0(2) . .
C5 S1 C2 C3 -0.25(15) . .
C1 C2 C3 C4 -179.2(2) . .
S1 C2 C3 C4 0.1(2) . .
C2 C3 C4 C5 0.2(3) . .
C3 C4 C5 C6 178.21(19) . .
C3 C4 C5 S1 -0.3(2) . .
C2 S1 C5 C6 -178.22(18) . .
C2 S1 C5 C4 0.33(15) . .
C4 C5 C6 C7 -179.73(19) . .
S1 C5 C6 C7 -1.4(3) . .
C4 C5 C6 C12 -1.8(3) . .
S1 C5 C6 C12 176.48(14) . .
C5 C6 C7 C8 -178.10(19) . .
C12 C6 C7 C8 4.0(3) . .
C5 C6 C7 S2 1.5(3) . .
C12 C6 C7 S2 -176.44(14) . .
C10 S2 C7 C6 179.99(17) . .
C10 S2 C7 C8 -0.37(15) . .
C6 C7 C8 C9 179.88(19) . .
S2 C7 C8 C9 0.3(2) . .
C7 C8 C9 C10 0.0(3) . .
C8 C9 C10 C11 179.4(2) . .
C8 C9 C10 S2 -0.3(2) . .
C7 S2 C10 C11 -179.3(2) . .
C7 S2 C10 C9 0.40(16) . .
C9 C10 C11 C1 -178.9(2) . 2_675
S2 C10 C11 C1 0.8(4) . 2_675
C7 C6 C12 C13 79.8(2) . .
C5 C6 C12 C13 -98.3(2) . .
C7 C6 C12 C17 -87.6(6) . .
C5 C6 C12 C17 94.3(6) . .
C7 C6 C12 C17A -118.2(8) . .
C5 C6 C12 C17A 63.7(9) . .
C17 C12 C13 C14 -13.3(6) . .
C17A C12 C13 C14 16.3(9) . .
C6 C12 C13 C14 179.06(19) . .
C12 C13 C14 C15 0.5(3) . .
C13 C14 C15 C16A -19.6(9) . .
C13 C14 C15 C16 13.7(6) . .
C14 C15 C16 C17 -15.3(8) . .
C16A C15 C16 C17 79.3(9) . .
C13 C12 C17 C16 11.3(7) . .
C17A C12 C17 C16 -81.7(14) . .
C6 C12 C17 C16 179.0(4) . .
C15 C16 C17 C12 2.8(7) . .
S3 N1 C18 C19 -0.2(3) . .
S3 N1 C18 C20 179.49(18) . 2_577
S3 N2 C19 C18 -1.4(3) . .
S3 N2 C19 C20 179.61(16) . .
N1 C18 C19 N2 1.2(3) . .
C20 C18 C19 N2 -178.6(2) 2_577 .
N1 C18 C19 C20 -179.9(2) . .
C20 C18 C19 C20 0.4(3) 2_577 .
N1 C18 C19 S3 0.2(2) . .
C20 C18 C19 S3 -179.59(19) 2_577 .
N1 S3 C19 N2 -178.9(3) . .
N2 S3 C19 C18 178.7(3) . .
N1 S3 C19 C18 -0.14(17) . .
N2 S3 C19 C20 -1.1(5) . .
N1 S3 C19 C20 -180.0(5) . .
N2 C19 C20 C21 -2.3(3) . .
C18 C19 C20 C21 178.76(19) . .
S3 C19 C20 C21 -1.4(6) . .
N2 C19 C20 C18 178.6(2) . 2_577
C18 C19 C20 C18 -0.3(3) . 2_577
S3 C19 C20 C18 179.5(4) . 2_577
C18 C20 C21 C23 -1.6(3) 2_577 .
C19 C20 C21 C23 179.33(19) . .
C18 C20 C21 C22 178.8(2) 2_577 .
C19 C20 C21 C22 -0.3(3) . .
C20 C21 C22 N3 -174(7) . .
C23 C21 C22 N3 7(7) . .
C20 C21 C23 N4 -162(11) . .
C22 C21 C23 N4 18(11) . .
C14 C15 C16A C17A 22.1(11) . .
C16 C15 C16A C17A -78.9(10) . .
C15 C16A C17A C12 -5.4(11) . .
C13 C12 C17A C16A -13.8(11) . .
C17 C12 C17A C16A 87.0(16) . .
C6 C12 C17A C16A -176.5(5) . .
